data_2219617
loop_
_publ_author_name
'Babar, Tariq Mahmood'
'Qadeer, Ghulam'
'Rama, Nasim Hasan'
'Ruzicka, Ales'
'Padelkova, Zdenka'

_publ_section_title
;
 Methyl 2,5-dichlorobenzoate
;
_journal_coeditor_code HK2533
_journal_issue 10
_journal_name_full 'Acta Crystallographica Section E'
_journal_page_first o1970
_journal_paper_doi 10.1107/S1600536808029541
_journal_volume 64
_journal_year 2008
_chemical_formula_iupac 'C8 H6 Cl2 O2'
_chemical_formula_moiety 'C8 H6 Cl2 O2'
_chemical_formula_sum 'C8 H6 Cl2 O2'
_chemical_formula_weight 205.03
_chemical_melting_point 319(2)
_chemical_name_common Dichloro-ester
_chemical_name_systematic
;
methyl 2,5-dichlorobenzoate
;
_space_group_IT_number 2
_symmetry_cell_setting triclinic
_symmetry_space_group_name_Hall '-P 1'
_symmetry_space_group_name_H-M 'P -1'
_atom_sites_solution_hydrogens geom
_atom_sites_solution_primary direct
_atom_sites_solution_secondary difmap
_audit_creation_method SHELXL-97
_cell_angle_alpha 77.189(6)
_cell_angle_beta 89.130(7)
_cell_angle_gamma 83.741(5)
_cell_formula_units_Z 2
_cell_length_a 3.8452(3)
_cell_length_b 7.0158(4)
_cell_length_c 15.8510(10)
_cell_measurement_reflns_used 6024
_cell_measurement_temperature 150.0(10)
_cell_measurement_theta_max 27.5
_cell_measurement_theta_min 1
_cell_volume 414.47(5)
_computing_cell_refinement 'COLLECT (Hooft, 1998) and DENZO (Otwinowski & Minor, 1997)'
_computing_data_collection 'COLLECT (Hooft, 1998)'
_computing_data_reduction 'COLLECT (Hooft, 1998) and DENZO (Otwinowski & Minor, 1997)'
_computing_molecular_graphics 'PLATON (Spek, 2003)'
_computing_publication_material 'SHELXL97 (Sheldrick, 2008)'
_computing_structure_refinement 'SHELXL97 (Sheldrick, 2008)'
_computing_structure_solution 'SIR92 (Altomare <i>et al.</i>,  1994)'
_diffrn_ambient_temperature 150.0(10)
_diffrn_detector_area_resol_mean 9.091
_diffrn_measured_fraction_theta_full 0.976
_diffrn_measured_fraction_theta_max 0.976
_diffrn_measurement_device_type 'Bruker--Nonius KappaCCD area-detector diffractometer'
_diffrn_measurement_method '\f and \w scans'
_diffrn_radiation_monochromator graphite
_diffrn_radiation_source 'fine-focus sealed tube'
_diffrn_radiation_type MoK\a
_diffrn_radiation_wavelength 0.71073
_diffrn_reflns_av_R_equivalents 0.1099
_diffrn_reflns_av_sigmaI/netI 0.0720
_diffrn_reflns_limit_h_max 4
_diffrn_reflns_limit_h_min -4
_diffrn_reflns_limit_k_max 8
_diffrn_reflns_limit_k_min -9
_diffrn_reflns_limit_l_max 20
_diffrn_reflns_limit_l_min -20
_diffrn_reflns_number 5966
_diffrn_reflns_theta_full 27.49
_diffrn_reflns_theta_max 27.49
_diffrn_reflns_theta_min 2.64
_exptl_absorpt_coefficient_mu 0.732
_exptl_absorpt_correction_T_max 0.971
_exptl_absorpt_correction_T_min 0.864
_exptl_absorpt_correction_type gaussian
_exptl_absorpt_process_details
;
(Coppens, 1970)
;
_exptl_crystal_colour colorless
_exptl_crystal_density_diffrn 1.643
_exptl_crystal_density_method 'not measured'
_exptl_crystal_description needle
_exptl_crystal_F_000 208
_exptl_crystal_size_max 0.680
_exptl_crystal_size_mid 0.108
_exptl_crystal_size_min 0.060
_refine_diff_density_max 0.438
_refine_diff_density_min -0.571
_refine_ls_extinction_method none
_refine_ls_goodness_of_fit_ref 1.095
_refine_ls_hydrogen_treatment constr
_refine_ls_matrix_type full
_refine_ls_number_parameters 109
_refine_ls_number_reflns 1840
_refine_ls_number_restraints 0
_refine_ls_restrained_S_all 1.095
_refine_ls_R_factor_all 0.0720
_refine_ls_R_factor_gt 0.0532
_refine_ls_shift/su_max 0.000
_refine_ls_shift/su_mean 0.000
_refine_ls_structure_factor_coef Fsqd
_refine_ls_weighting_details 'calc w=1/[\s^2^(Fo^2^)+(0.0527P)^2^+0.5264P] where P=(Fo^2^+2Fc^2^)/3'
_refine_ls_weighting_scheme calc
_refine_ls_wR_factor_gt 0.1295
_refine_ls_wR_factor_ref 0.1456
_reflns_number_gt 1455
_reflns_number_total 1840
_reflns_threshold_expression I>2\s(I)
_cod_data_source_file hk2533.cif
_cod_data_source_block I
_cod_depositor_comments
;
The following automatic conversions were performed:
'_exptl_absorpt_correction_type' value 'Gaussian' changed to 'gaussian'
according to '/home/saulius/struct/CIF-dictionaries/cif_core.dic'
dictionary named 'cif_core.dic' version 2.4.1 from 2010-06-29.

Automatic conversion script
Id: cif_fix_enum 1527 2010-12-29 10:47:43Z saulius 

The following automatic conversions were performed:

'_exptl_absorpt_correction_type' value 'Gaussian' changed to
'gaussian' according to
/home/saulius/struct/CIF-dictionaries/cif_core.dic dictionary named
'cif_core.dic' version 2.4.1 from 2010-06-29.

Automatic conversion script
Id: cif_fix_values 1715 2011-07-08 13:25:40Z adriana 
;
_cod_original_cell_volume 414.46(5)
_cod_database_code 2219617
_cod_database_fobs_code 2219617

loop_
_symmetry_equiv_pos_as_xyz
'x, y, z'
'-x, -y, -z'

loop_
_atom_site_type_symbol
_atom_site_label
_atom_site_fract_x
_atom_site_fract_y
_atom_site_fract_z
_atom_site_U_iso_or_equiv
_atom_site_adp_type
_atom_site_calc_flag
_atom_site_refinement_flags
_atom_site_occupancy
Cl Cl1 0.6965(2) 0.52269(12) 0.70713(5) 0.0309(2) Uani d . 1
Cl Cl2 1.3585(2) -0.28182(13) 0.92310(5) 0.0361(3) Uani d . 1
O O1 0.6439(7) -0.0150(4) 0.62680(14) 0.0347(6) Uani d . 1
O O2 0.8542(6) 0.2744(4) 0.57949(13) 0.0288(5) Uani d . 1
C C1 0.9066(8) 0.1286(5) 0.72871(18) 0.0220(6) Uani d . 1
C C2 0.8841(8) 0.2952(5) 0.76262(19) 0.0235(6) Uani d . 1
C C3 1.0100(9) 0.2857(5) 0.8458(2) 0.0278(7) Uani d . 1
H H3 0.9954 0.3983 0.8680 0.033 Uiso d R 1
C C4 1.1574(9) 0.1080(5) 0.89485(19) 0.0286(7) Uani d . 1
H H4 1.2435 0.1006 0.9501 0.034 Uiso d R 1
C C5 1.1755(8) -0.0580(5) 0.8613(2) 0.0257(7) Uani d . 1
C C6 1.0489(8) -0.0510(5) 0.77933(19) 0.0245(6) Uani d . 1
H H6 1.0581 -0.1648 0.7581 0.029 Uiso d R 1
C C7 0.7825(8) 0.1206(5) 0.64006(18) 0.0229(6) Uani d . 1
C C8 0.7421(9) 0.2749(5) 0.49289(19) 0.0294(7) Uani d . 1
H H8A 0.8509 0.1593 0.4761 0.035 Uiso d R 1
H H8B 0.8089 0.3898 0.4536 0.035 Uiso d R 1
H H8C 0.4924 0.2757 0.4914 0.035 Uiso d R 1

loop_
_atom_site_aniso_label
_atom_site_aniso_U_11
_atom_site_aniso_U_22
_atom_site_aniso_U_33
_atom_site_aniso_U_12
_atom_site_aniso_U_13
_atom_site_aniso_U_23
Cl1 0.0411(5) 0.0249(4) 0.0250(4) 0.0029(3) -0.0044(3) -0.0047(3)
Cl2 0.0429(5) 0.0328(5) 0.0276(4) 0.0027(4) -0.0115(3) 0.0014(3)
O1 0.0496(16) 0.0344(14) 0.0231(11) -0.0124(11) -0.0066(10) -0.0089(10)
O2 0.0368(13) 0.0354(13) 0.0137(10) -0.0082(10) -0.0056(8) -0.0017(9)
C1 0.0214(15) 0.0287(16) 0.0156(13) -0.0036(12) -0.0005(10) -0.0039(11)
C2 0.0233(15) 0.0256(16) 0.0205(14) -0.0043(12) -0.0010(11) -0.0021(12)
C3 0.0331(18) 0.0295(18) 0.0230(15) -0.0050(13) -0.0007(12) -0.0096(13)
C4 0.0336(18) 0.0348(18) 0.0172(14) -0.0055(14) -0.0045(12) -0.0042(12)
C5 0.0233(16) 0.0303(17) 0.0206(14) -0.0028(12) -0.0014(11) 0.0003(12)
C6 0.0302(17) 0.0236(16) 0.0205(14) -0.0008(12) -0.0026(11) -0.0073(12)
C7 0.0257(15) 0.0265(16) 0.0166(13) 0.0004(12) -0.0013(11) -0.0062(11)
C8 0.0367(19) 0.0368(19) 0.0141(13) 0.0003(14) -0.0047(12) -0.0061(12)

loop_
_atom_type_symbol
_atom_type_description
_atom_type_scat_dispersion_real
_atom_type_scat_dispersion_imag
_atom_type_scat_source
C C 0.0033 0.0016 'International Tables Vol C Tables 4.2.6.8 and 6.1.1.4'
H H 0.0000 0.0000 'International Tables Vol C Tables 4.2.6.8 and 6.1.1.4'
Cl Cl 0.1484 0.1585 'International Tables Vol C Tables 4.2.6.8 and 6.1.1.4'
O O 0.0106 0.0060 'International Tables Vol C Tables 4.2.6.8 and 6.1.1.4'

loop_
_exptl_crystal_face_index_h
_exptl_crystal_face_index_k
_exptl_crystal_face_index_l
_exptl_crystal_face_perp_dist
0 1 1 0.036
0 -1 -1 0.046
1 0 0 0.312
-1 0 0 0.332
0 0 -1 0.012
0 0 1 0.030

loop_
_geom_angle_atom_site_label_1
_geom_angle_atom_site_label_2
_geom_angle_atom_site_label_3
_geom_angle
C7 O2 C8 115.5(3)
C2 C1 C6 119.3(3)
C2 C1 C7 125.6(3)
C6 C1 C7 115.1(3)
C1 C2 Cl1 123.1(2)
C1 C2 C3 120.7(3)
C3 C2 Cl1 116.3(3)
C4 C3 C2 119.7(3)
C4 C3 H3 120.1
C2 C3 H3 120.3
C5 C4 C3 119.5(3)
C5 C4 H4 120.3
C3 C4 H4 120.2
C4 C5 C6 121.4(3)
C4 C5 Cl2 119.7(2)
C6 C5 Cl2 118.9(3)
C5 C6 C1 119.3(3)
C5 C6 H6 120.4
C1 C6 H6 120.2
O1 C7 O2 124.7(3)
O1 C7 C1 122.4(3)
O2 C7 C1 112.9(3)
O2 C8 H8A 109.4
O2 C8 H8B 109.5
H8A C8 H8B 109.5
O2 C8 H8C 109.5
H8A C8 H8C 109.5
H8B C8 H8C 109.5

loop_
_geom_bond_atom_site_label_1
_geom_bond_atom_site_label_2
_geom_bond_distance
Cl1 C2 1.728(3)
Cl2 C5 1.737(3)
O1 C7 1.199(4)
O2 C7 1.326(4)
O2 C8 1.444(3)
C1 C2 1.385(5)
C1 C6 1.395(4)
C1 C7 1.505(4)
C2 C3 1.396(4)
C3 H3 0.9300
C4 C3 1.382(5)
C4 C5 1.378(5)
C4 H4 0.9300
C5 C6 1.384(4)
C6 H6 0.9301
C8 H8A 0.9600
C8 H8B 0.9600
C8 H8C 0.9600

loop_
_cod_related_entry_id
_cod_related_entry_database
_cod_related_entry_code
1 ChemSpider 16951
